data_6000453
loop_
_publ_author_name
'Cabeza, A.'
'Aranda, M. A. G.'
'Bruque, S.'
'Poojary, D. M.'
'Clearfield, A.'

_publ_section_title
;
 Synthesis, ab initio structure determination, and characterization of
 manganese(III) phenyl phosphonates
;
_journal_name_full 'Materials Research Bulletin'
_journal_page_first 1265
_journal_page_last 1274
_journal_paper_doi 10.1016/S0025-5408(98)00098-1
_journal_volume 33
_journal_year 1998
_chemical_formula_sum 'C12 H11 Mn O6 P2'
_space_group_name_H-M_alt 'P -1'
_cell_angle_alpha 95.563
_cell_angle_beta 116.858
_cell_angle_gamma 95.684
_cell_length_a 10.2149
_cell_length_b 15.0028
_cell_length_c 5.0324
_cell_volume 675.87
_cod_database_code 6000453

loop_
_atom_site_label
_atom_site_fract_x
_atom_site_fract_y
_atom_site_fract_z
? ? ? ?
